data_7231195
loop_
_publ_author_name
'Radhakrishna, Latchupatula'
'Pandey, Madhusudan K.'
'Balakrishna, Maravanji S.'

_publ_section_title
;
 1,2,3-Triazole based bisphosphine,
 5-(diphenylphosphanyl)-1-(2-(diphenylphosphanyl)-phenyl)-4-phenyl-1H-1,2,3-triazole:
 an ambidentate ligand with switchable coordination modes
;
_journal_issue 45
_journal_name_full 'RSC Advances'
_journal_page_first 25704
_journal_paper_doi 10.1039/C8RA04086A
_journal_volume 8
_journal_year 2018
_chemical_formula_moiety 'C48 H43 Cl N3 P2 Ru, Cl'
_chemical_formula_sum 'C48 H43 Cl2 N3 P2 Ru'
_chemical_formula_weight 895.76
_space_group_crystal_system triclinic
_space_group_IT_number 2
_space_group_name_Hall '-P 1'
_space_group_name_H-M_alt 'P -1'
_symmetry_space_group_name_Hall '-P 1'
_symmetry_space_group_name_H-M 'P -1'
_atom_sites_solution_hydrogens geom
_audit_creation_date 2017-03-25
_audit_creation_method
;
Olex2 1.2
(compiled 2017.03.02 svn.r3394 for OlexSys, GUI svn.r5324)
;
_audit_update_record
;
2018-03-24 deposited with the CCDC.
2018-07-06 downloaded from the CCDC.
;
_cell_angle_alpha 114.525(6)
_cell_angle_beta 103.851(5)
_cell_angle_gamma 102.567(5)
_cell_formula_units_Z 2
_cell_length_a 12.7908(7)
_cell_length_b 15.2107(10)
_cell_length_c 15.2959(10)
_cell_measurement_reflns_used 10686
_cell_measurement_temperature 150
_cell_measurement_theta_max 31.0430
_cell_measurement_theta_min 2.3240
_cell_volume 2453.7(3)
_computing_cell_refinement 'CrystalClear-SM Expert 2.0 r7 (Rigaku, 2011)'
_computing_data_collection 'CrystalClear-SM Expert 2.0 r7 (Rigaku, 2011)'
_computing_data_reduction 'CrystalClear-SM Expert 2.0 r7 (Rigaku, 2011)'
_computing_molecular_graphics 'Olex2 (Dolomanov et al., 2009)'
_computing_publication_material 'Olex2 (Dolomanov et al., 2009)'
_computing_structure_refinement 'ShelXL (Sheldrick, 2015)'
_computing_structure_solution 'SHELXT 2014/4 (Sheldrick, 2014)'
_diffrn_ambient_temperature 150
_diffrn_detector CCD
_diffrn_detector_area_resol_mean 28.5714
_diffrn_detector_type 'Rigaku Saturn724+'
_diffrn_measured_fraction_theta_full 0.999
_diffrn_measured_fraction_theta_max 0.999
_diffrn_measurement_details
;
List of Runs (angles in degrees, time in seconds):

  # Type    Start    End  Width  t~exp~   \w     \q     \k     \f   Frames
#--------------------------------------------------------------------------
  1  \w   -110.00  19.00   0.50   16.00    --  -20.00 -72.00 -36.00  258
  2  \w    -98.00  19.00   0.50   16.00    --  -20.00 -72.00-180.00  234
  3  \w   -105.50   1.00   0.50   16.00    --  -20.00   0.00-180.00  213
  4  \w    -35.00   3.00   0.50   16.00    --  -20.00 -72.00  36.00   76
  5  \w    -59.00 -28.50   0.50   16.00    --  -20.00  72.00-180.00   61
  6  \w    -39.00  -9.00   0.50   16.00    --  -20.00 -72.00-108.00   60
  7  \w   -110.00  25.00   0.50   16.00    --  -20.00   0.00 -36.00  270
  8  \w    -87.00  19.00   0.50   16.00    --  -20.00 -72.00 108.00  212
  9  \w    -59.00  35.50   0.50   16.00    --  -20.00  72.00 -36.00  189
 10  \w    -58.50  -3.00   0.50   16.00    --  -20.00  72.00  36.00  111
 11  \w    -44.00 -10.00   0.50   16.00    --  -20.00  72.00-108.00   68
 12  \w    -59.00 -28.50   0.50   16.00    --  -20.00  72.00 108.00   61
 13  \w    -94.00  30.50   0.50   16.00    --  -20.00   0.00  36.00  249
;
_diffrn_measurement_device 'AFC12 (Right): Kappa 3 circle'
_diffrn_measurement_device_type 'Rigaku Saturn724'
_diffrn_measurement_method '\w scans'
_diffrn_measurement_specimen_support 'Mitegen 50um'
_diffrn_orient_matrix_type 'CrysAlisPro convention (1999,Acta A55,543-557)'
_diffrn_orient_matrix_UB_11 -0.0033733000
_diffrn_orient_matrix_UB_12 -0.0022783000
_diffrn_orient_matrix_UB_13 0.0446697000
_diffrn_orient_matrix_UB_21 -0.0219531000
_diffrn_orient_matrix_UB_22 -0.0548566000
_diffrn_orient_matrix_UB_23 -0.0289522000
_diffrn_orient_matrix_UB_31 0.0570210000
_diffrn_orient_matrix_UB_32 -0.0001024000
_diffrn_orient_matrix_UB_33 0.0133802000
_diffrn_radiation_collimation 0.3
_diffrn_radiation_monochromator Confocal
_diffrn_radiation_probe x-ray
_diffrn_radiation_type MoK\a
_diffrn_radiation_wavelength 0.71073
_diffrn_reflns_av_R_equivalents 0.1737
_diffrn_reflns_av_unetI/netI 0.1217
_diffrn_reflns_Laue_measured_fraction_full 0.999
_diffrn_reflns_Laue_measured_fraction_max 0.999
_diffrn_reflns_limit_h_max 15
_diffrn_reflns_limit_h_min -15
_diffrn_reflns_limit_k_max 18
_diffrn_reflns_limit_k_min -18
_diffrn_reflns_limit_l_max 18
_diffrn_reflns_limit_l_min -18
_diffrn_reflns_number 47691
_diffrn_reflns_point_group_measured_fraction_full 0.999
_diffrn_reflns_point_group_measured_fraction_max 0.999
_diffrn_reflns_theta_full 24.997
_diffrn_reflns_theta_max 24.997
_diffrn_reflns_theta_min 1.587
_diffrn_source 'Rotating Anode'
_diffrn_source_current 24.0
_diffrn_source_power 1.2
_diffrn_source_target Mo
_diffrn_source_type 'Rotating Anode'
_diffrn_source_voltage 50.0
_exptl_absorpt_coefficient_mu 0.526
_exptl_absorpt_correction_T_max 1.00000
_exptl_absorpt_correction_T_min 0.66130
_exptl_absorpt_correction_type numerical
_exptl_absorpt_process_details
'CrysAlisPro 1.171.38.41 (Rigaku Oxford Diffraction, 2015) Empirical absorption correction using spherical harmonics, implemented in SCALE3 ABSPACK scaling algorithm.'
_exptl_crystal_colour red
_exptl_crystal_colour_primary red
_exptl_crystal_density_diffrn 1.212
_exptl_crystal_description prism
_exptl_crystal_F_000 920
_exptl_crystal_size_max 0.176
_exptl_crystal_size_mid 0.153
_exptl_crystal_size_min 0.098
_refine_diff_density_max 1.326
_refine_diff_density_min -1.232
_refine_diff_density_rms 0.158
_refine_ls_extinction_method none
_refine_ls_goodness_of_fit_ref 1.037
_refine_ls_hydrogen_treatment constr
_refine_ls_matrix_type full
_refine_ls_number_parameters 508
_refine_ls_number_reflns 8624
_refine_ls_number_restraints 0
_refine_ls_restrained_S_all 1.037
_refine_ls_R_factor_all 0.1201
_refine_ls_R_factor_gt 0.0840
_refine_ls_shift/su_max 0.000
_refine_ls_shift/su_mean 0.000
_refine_ls_structure_factor_coef Fsqd
_refine_ls_weighting_details 'w=1/[\s^2^(Fo^2^)+(0.1238P)^2^+3.2828P] where P=(Fo^2^+2Fc^2^)/3'
_refine_ls_weighting_scheme calc
_refine_ls_wR_factor_gt 0.2048
_refine_ls_wR_factor_ref 0.2392
_reflns_Friedel_coverage 0.000
_reflns_number_gt 5930
_reflns_number_total 8624
_reflns_threshold_expression 'I > 2\s(I)'
_cod_data_source_file c8ra04086a2.cif
_cod_data_source_block msb-rk-205-Ru-Cym
_cod_original_cell_volume 2453.6(3)
_cod_database_code 7231195
_shelx_shelxl_version_number 2016/4
_chemical_oxdiff_formula C48H33N3P2RuCl2
_shelx_space_group_comment
;
The symmetry employed for this shelxl refinement is uniquely defined
by the following loop, which should always be used as a source of
symmetry information in preference to the above space-group names.
They are only intended as comments.
;
_cell_oxdiff_angle_alpha 114.525(6)
_cell_oxdiff_angle_beta 103.851(5)
_cell_oxdiff_angle_gamma 102.567(5)
_cell_oxdiff_length_a 12.7908(7)
_cell_oxdiff_length_b 15.2107(10)
_cell_oxdiff_length_c 15.2959(10)
_cell_oxdiff_measurement_reflns_used 10720
_cell_oxdiff_volume 2453.6(2)
_reflns_odcompleteness_completeness 92.08
_reflns_odcompleteness_iscentric 1
_reflns_odcompleteness_theta 31.02
_olex2_refinement_description
;
1. Fixed Uiso
 At 1.2 times of:
  All C(H) groups
 At 1.5 times of:
  All C(H,H,H) groups
2.a Ternary CH refined with riding coordinates:
 C45(H45)
2.b Aromatic/amide H refined with riding coordinates:
 C6(H6), C4(H4), C3(H3), C28(H28), C38(H38), C43(H43), C13(H13), C14(H14),
 C22(H22), C5(H5), C24(H24), C40(H40), C26(H26), C19(H19), C23(H23), C10(H10),
 C44(H44), C30(H30), C20(H20), C18(H18), C29(H29), C31(H31), C41(H41), C16(H16),
  C34(H34), C25(H25), C32(H32), C12(H12), C37(H37), C36(H36), C35(H35),
 C11(H11), C17(H17)
2.c Idealised Me refined as rotating group:
 C48(H48A,H48B,H48C), C46(H46A,H46B,H46C), C47(H47A,H47B,H47C)
;
_olex2_submission_special_instructions 'No special instructions were received'
_oxdiff_exptl_absorpt_empirical_details
;
Empirical correction (ABSPACK) includes:
- Absorption correction using spherical harmonics
- Frame scaling
- Detector area scaling
;
_oxdiff_exptl_absorpt_empirical_full_max 3.909
_oxdiff_exptl_absorpt_empirical_full_min 0.512

loop_
_space_group_symop_operation_xyz
'x, y, z'
'-x, -y, -z'

loop_
_atom_site_label
_atom_site_type_symbol
_atom_site_fract_x
_atom_site_fract_y
_atom_site_fract_z
_atom_site_U_iso_or_equiv
_atom_site_adp_type
_atom_site_occupancy
_atom_site_site_symmetry_order
_atom_site_calc_flag
_atom_site_refinement_flags_posn
Ru1 Ru 0.47320(5) 0.58842(4) 0.30079(4) 0.0257(2) Uani 1 1 d .
Cl1 Cl 0.57858(14) 0.63502(13) 0.20599(14) 0.0289(4) Uani 1 1 d .
P03 P 0.20586(16) 0.83049(15) 0.20533(16) 0.0302(5) Uani 1 1 d .
P04 P 0.30691(15) 0.50257(14) 0.15465(15) 0.0268(4) Uani 1 1 d .
N1 N 0.3561(5) 0.7319(4) 0.2458(5) 0.0274(14) Uani 1 1 d .
N2 N 0.4133(5) 0.7133(4) 0.3197(4) 0.0281(14) Uani 1 1 d .
N3 N 0.4051(5) 0.7711(4) 0.4067(4) 0.0253(13) Uani 1 1 d .
C6 C 0.3686(6) 0.7425(5) 0.0950(6) 0.0277(16) Uani 1 1 d .
H6 H 0.390165 0.815397 0.134762 0.033 Uiso 1 1 calc R
C4 C 0.3304(6) 0.5917(6) -0.0640(6) 0.0324(18) Uani 1 1 d .
H4 H 0.324629 0.560031 -0.133963 0.039 Uiso 1 1 calc R
C1 C 0.3478(6) 0.6820(5) 0.1406(6) 0.0276(16) Uani 1 1 d .
C3 C 0.3103(6) 0.5300(6) -0.0176(6) 0.0304(17) Uani 1 1 d .
H3 H 0.291557 0.457396 -0.056637 0.036 Uiso 1 1 calc R
C8 C 0.3447(6) 0.8287(5) 0.3924(5) 0.0257(16) Uani 1 1 d .
C9 C 0.3231(6) 0.9010(6) 0.4815(6) 0.0311(17) Uani 1 1 d .
C7 C 0.3098(6) 0.8056(5) 0.2897(6) 0.0330(18) Uani 1 1 d .
C2 C 0.3176(5) 0.5741(5) 0.0845(5) 0.0238(15) Uani 1 1 d .
C28 C 0.0108(6) 0.7452(6) 0.2302(7) 0.042(2) Uani 1 1 d .
H28 H 0.016201 0.682238 0.184936 0.050 Uiso 1 1 calc R
C38 C 0.4002(7) 1.0180(6) 0.2914(6) 0.0359(18) Uani 1 1 d .
H38 H 0.446977 0.988522 0.319784 0.043 Uiso 1 1 calc R
C43 C 0.4603(6) 0.5901(6) 0.4419(6) 0.0321(17) Uani 1 1 d .
H43 H 0.412153 0.617695 0.475313 0.038 Uiso 1 1 calc R
C27 C 0.0969(6) 0.8392(6) 0.2631(6) 0.0304(17) Uani 1 1 d .
C45 C 0.7670(6) 0.6864(6) 0.4412(7) 0.0382(19) Uani 1 1 d .
H45 H 0.765579 0.689181 0.376716 0.046 Uiso 1 1 calc R
C13 C 0.3456(7) 1.0734(6) 0.6064(6) 0.040(2) Uani 1 1 d .
H13 H 0.369144 1.145782 0.631003 0.048 Uiso 1 1 calc R
C14 C 0.3571(6) 1.0073(6) 0.5163(6) 0.0340(18) Uani 1 1 d .
H14 H 0.388140 1.034529 0.478402 0.041 Uiso 1 1 calc R
C21 C 0.1715(6) 0.5053(6) 0.1769(6) 0.0316(17) Uani 1 1 d .
C22 C 0.0697(6) 0.4594(6) 0.0904(6) 0.0366(19) Uani 1 1 d .
H22 H 0.071678 0.431601 0.022803 0.044 Uiso 1 1 calc R
C5 C 0.3584(6) 0.6977(6) -0.0091(6) 0.0351(18) Uani 1 1 d .
H5 H 0.370379 0.739122 -0.040784 0.042 Uiso 1 1 calc R
C48 C 0.2986(7) 0.4111(6) 0.3405(7) 0.041(2) Uani 1 1 d .
H48A H 0.254759 0.450182 0.374095 0.062 Uiso 1 1 calc GR
H48B H 0.308589 0.362686 0.365706 0.062 Uiso 1 1 calc GR
H48C H 0.256587 0.372439 0.265415 0.062 Uiso 1 1 calc GR
C24 C -0.0350(7) 0.4991(6) 0.2042(7) 0.044(2) Uani 1 1 d .
H24 H -0.106222 0.494742 0.213751 0.053 Uiso 1 1 calc R
C40 C 0.5970(6) 0.5143(6) 0.3342(6) 0.0330(18) Uani 1 1 d .
H40 H 0.640989 0.488631 0.294450 0.040 Uiso 1 1 calc R
C33 C 0.2816(7) 0.9639(6) 0.2388(6) 0.0348(18) Uani 1 1 d .
C26 C 0.1691(6) 0.5510(6) 0.2738(6) 0.0346(18) Uani 1 1 d .
H26 H 0.239248 0.585037 0.332289 0.042 Uiso 1 1 calc R
C19 C 0.3459(7) 0.2455(6) -0.0443(7) 0.045(2) Uani 1 1 d .
H19 H 0.401592 0.231253 -0.074146 0.055 Uiso 1 1 calc R
C23 C -0.0341(7) 0.4546(6) 0.1037(7) 0.041(2) Uani 1 1 d .
H23 H -0.104271 0.421455 0.045282 0.049 Uiso 1 1 calc R
C10 C 0.2768(7) 0.8618(7) 0.5370(7) 0.044(2) Uani 1 1 d .
H10 H 0.252910 0.789609 0.513515 0.053 Uiso 1 1 calc R
C15 C 0.2795(6) 0.3694(5) 0.0646(6) 0.0317(17) Uani 1 1 d .
C44 C 0.5752(6) 0.6557(6) 0.4703(6) 0.0322(17) Uani 1 1 d .
H44 H 0.603404 0.725201 0.525079 0.039 Uiso 1 1 calc R
C30 C -0.0909(7) 0.8337(7) 0.3255(8) 0.050(2) Uani 1 1 d .
H30 H -0.155736 0.832525 0.345648 0.059 Uiso 1 1 calc R
C20 C 0.3604(6) 0.3468(6) 0.0221(6) 0.0373(19) Uani 1 1 d .
H20 H 0.427195 0.401622 0.038481 0.045 Uiso 1 1 calc R
C46 C 0.8537(7) 0.6363(8) 0.4633(9) 0.067(3) Uani 1 1 d .
H46A H 0.929970 0.677738 0.472639 0.100 Uiso 1 1 calc GR
H46B H 0.829252 0.566225 0.405114 0.100 Uiso 1 1 calc GR
H46C H 0.857640 0.632738 0.526509 0.100 Uiso 1 1 calc GR
C18 C 0.2504(8) 0.1660(7) -0.0665(8) 0.061(3) Uani 1 1 d .
H18 H 0.239332 0.096667 -0.112987 0.073 Uiso 1 1 calc R
C29 C -0.0829(8) 0.7415(7) 0.2623(8) 0.057(3) Uani 1 1 d .
H29 H -0.139428 0.677109 0.241006 0.068 Uiso 1 1 calc R
C31 C -0.0091(7) 0.9257(7) 0.3596(8) 0.052(2) Uani 1 1 d .
H31 H -0.015786 0.988018 0.404605 0.062 Uiso 1 1 calc R
C42 C 0.4180(7) 0.4868(6) 0.3663(6) 0.0353(18) Uani 1 1 d .
C41 C 0.4869(7) 0.4499(6) 0.3092(7) 0.039(2) Uani 1 1 d .
H41 H 0.457257 0.380676 0.253697 0.047 Uiso 1 1 calc R
C16 C 0.1859(7) 0.2878(6) 0.0427(7) 0.042(2) Uani 1 1 d .
H16 H 0.130196 0.301506 0.072714 0.050 Uiso 1 1 calc R
C34 C 0.2135(8) 1.0109(7) 0.1987(7) 0.046(2) Uani 1 1 d .
H34 H 0.132449 0.976078 0.163833 0.056 Uiso 1 1 calc R
C25 C 0.0657(6) 0.5484(6) 0.2882(6) 0.039(2) Uani 1 1 d .
H25 H 0.064979 0.580834 0.356092 0.047 Uiso 1 1 calc R
C47 C 0.8049(7) 0.7958(6) 0.5266(7) 0.053(2) Uani 1 1 d .
H47A H 0.823618 0.797490 0.593343 0.080 Uiso 1 1 calc GR
H47B H 0.742470 0.822612 0.516655 0.080 Uiso 1 1 calc GR
H47C H 0.873219 0.838839 0.525439 0.080 Uiso 1 1 calc GR
C32 C 0.0855(7) 0.9295(6) 0.3290(7) 0.045(2) Uani 1 1 d .
H32 H 0.142732 0.994607 0.353491 0.054 Uiso 1 1 calc R
C39 C 0.6471(6) 0.6202(6) 0.4196(6) 0.0325(18) Uani 1 1 d .
C12 C 0.2996(9) 1.0313(8) 0.6586(7) 0.059(3) Uani 1 1 d .
H12 H 0.290914 1.076013 0.719686 0.071 Uiso 1 1 calc R
C37 C 0.4498(8) 1.1138(6) 0.3025(7) 0.045(2) Uani 1 1 d .
H37 H 0.530672 1.149754 0.338369 0.053 Uiso 1 1 calc R
C36 C 0.3832(8) 1.1580(7) 0.2620(7) 0.051(2) Uani 1 1 d .
H36 H 0.418482 1.223907 0.269590 0.061 Uiso 1 1 calc R
C35 C 0.2644(9) 1.1064(7) 0.2101(8) 0.054(2) Uani 1 1 d .
H35 H 0.218678 1.137123 0.182548 0.065 Uiso 1 1 calc R
C11 C 0.2655(9) 0.9276(8) 0.6263(8) 0.061(3) Uani 1 1 d .
H11 H 0.234576 0.901176 0.664755 0.073 Uiso 1 1 calc R
C17 C 0.1713(7) 0.1859(6) -0.0222(7) 0.052(2) Uani 1 1 d .
H17 H 0.106800 0.130620 -0.035714 0.063 Uiso 1 1 calc R
Cl2 Cl 0.2492(3) 0.6259(3) 0.5538(4) 0.1211(14) Uani 1 1 d .

loop_
_atom_site_aniso_label
_atom_site_aniso_U_11
_atom_site_aniso_U_22
_atom_site_aniso_U_33
_atom_site_aniso_U_23
_atom_site_aniso_U_13
_atom_site_aniso_U_12
Ru1 0.0224(3) 0.0295(3) 0.0253(4) 0.0105(3) 0.0115(3) 0.0128(2)
Cl1 0.0228(8) 0.0333(9) 0.0274(10) 0.0100(8) 0.0119(8) 0.0120(7)
P03 0.0273(10) 0.0341(10) 0.0310(11) 0.0129(9) 0.0143(9) 0.0166(8)
P04 0.0212(9) 0.0293(10) 0.0260(10) 0.0086(8) 0.0108(8) 0.0100(7)
N1 0.024(3) 0.034(3) 0.032(4) 0.017(3) 0.019(3) 0.014(3)
N2 0.025(3) 0.040(4) 0.021(3) 0.010(3) 0.012(3) 0.019(3)
N3 0.022(3) 0.027(3) 0.019(3) 0.004(3) 0.008(3) 0.009(2)
C6 0.022(3) 0.031(4) 0.027(4) 0.010(3) 0.010(3) 0.010(3)
C4 0.026(4) 0.045(5) 0.025(4) 0.012(4) 0.014(3) 0.017(3)
C1 0.019(3) 0.033(4) 0.026(4) 0.008(3) 0.008(3) 0.013(3)
C3 0.024(4) 0.037(4) 0.031(4) 0.010(3) 0.016(3) 0.018(3)
C8 0.026(4) 0.027(4) 0.022(4) 0.005(3) 0.015(3) 0.012(3)
C9 0.025(4) 0.047(5) 0.021(4) 0.011(3) 0.009(3) 0.022(3)
C7 0.029(4) 0.028(4) 0.037(5) 0.009(3) 0.015(4) 0.010(3)
C2 0.016(3) 0.030(4) 0.023(4) 0.007(3) 0.009(3) 0.016(3)
C28 0.033(4) 0.037(4) 0.047(5) 0.013(4) 0.017(4) 0.011(3)
C38 0.044(5) 0.037(4) 0.035(5) 0.021(4) 0.019(4) 0.020(4)
C43 0.035(4) 0.052(5) 0.029(4) 0.025(4) 0.024(4) 0.027(4)
C27 0.017(3) 0.042(4) 0.027(4) 0.014(3) 0.004(3) 0.010(3)
C45 0.032(4) 0.041(5) 0.043(5) 0.023(4) 0.012(4) 0.015(4)
C13 0.038(4) 0.037(4) 0.032(5) 0.005(4) 0.009(4) 0.022(4)
C14 0.021(4) 0.037(4) 0.035(5) 0.008(4) 0.010(3) 0.013(3)
C21 0.021(4) 0.044(4) 0.038(5) 0.026(4) 0.010(3) 0.015(3)
C22 0.034(4) 0.047(5) 0.034(5) 0.018(4) 0.018(4) 0.019(4)
C5 0.026(4) 0.050(5) 0.042(5) 0.024(4) 0.027(4) 0.016(3)
C48 0.039(4) 0.048(5) 0.050(5) 0.033(4) 0.020(4) 0.018(4)
C24 0.030(4) 0.057(5) 0.062(6) 0.032(5) 0.032(5) 0.023(4)
C40 0.032(4) 0.038(4) 0.037(5) 0.018(4) 0.015(4) 0.024(3)
C33 0.041(4) 0.043(4) 0.021(4) 0.011(3) 0.017(4) 0.021(4)
C26 0.028(4) 0.044(4) 0.025(4) 0.013(4) 0.009(3) 0.008(3)
C19 0.036(4) 0.038(5) 0.041(5) 0.002(4) 0.011(4) 0.013(4)
C23 0.030(4) 0.050(5) 0.049(6) 0.029(4) 0.015(4) 0.015(4)
C10 0.048(5) 0.042(5) 0.052(6) 0.019(4) 0.039(5) 0.017(4)
C15 0.026(4) 0.031(4) 0.031(4) 0.010(3) 0.009(3) 0.012(3)
C44 0.032(4) 0.032(4) 0.029(4) 0.011(3) 0.007(3) 0.018(3)
C30 0.032(4) 0.052(5) 0.075(7) 0.027(5) 0.038(5) 0.021(4)
C20 0.028(4) 0.031(4) 0.042(5) 0.006(4) 0.019(4) 0.009(3)
C46 0.035(5) 0.080(7) 0.087(8) 0.039(6) 0.024(5) 0.026(5)
C18 0.061(6) 0.031(5) 0.053(6) -0.004(4) 0.015(5) 0.009(4)
C29 0.051(5) 0.040(5) 0.075(7) 0.022(5) 0.035(5) 0.007(4)
C31 0.053(5) 0.043(5) 0.079(7) 0.027(5) 0.053(5) 0.027(4)
C42 0.040(4) 0.045(5) 0.039(5) 0.027(4) 0.021(4) 0.026(4)
C41 0.038(4) 0.030(4) 0.050(5) 0.021(4) 0.013(4) 0.017(3)
C16 0.030(4) 0.039(5) 0.045(5) 0.014(4) 0.011(4) 0.007(3)
C34 0.044(5) 0.056(5) 0.054(6) 0.032(5) 0.022(5) 0.032(4)
C25 0.027(4) 0.054(5) 0.030(5) 0.015(4) 0.008(4) 0.016(4)
C47 0.036(5) 0.046(5) 0.049(6) 0.006(4) 0.007(4) 0.010(4)
C32 0.043(5) 0.028(4) 0.055(6) 0.008(4) 0.026(4) 0.017(4)
C39 0.022(4) 0.047(4) 0.031(4) 0.018(4) 0.010(3) 0.020(3)
C12 0.073(7) 0.064(6) 0.044(6) 0.011(5) 0.043(5) 0.041(5)
C37 0.048(5) 0.037(5) 0.049(6) 0.020(4) 0.027(5) 0.010(4)
C36 0.062(6) 0.037(5) 0.057(6) 0.023(5) 0.030(5) 0.016(4)
C35 0.078(7) 0.059(6) 0.058(6) 0.040(5) 0.037(6) 0.045(5)
C11 0.072(7) 0.068(7) 0.052(6) 0.022(5) 0.045(6) 0.034(5)
C17 0.041(5) 0.035(5) 0.051(6) 0.004(4) 0.011(5) 0.004(4)
Cl2 0.101(3) 0.123(3) 0.164(4) 0.079(3) 0.069(3) 0.045(2)

loop_
_atom_type_symbol
_atom_type_description
_atom_type_scat_dispersion_real
_atom_type_scat_dispersion_imag
_atom_type_scat_source
C C 0.0033 0.0016 'International Tables Vol C Tables 4.2.6.8 and 6.1.1.4'
H H 0.0000 0.0000 'International Tables Vol C Tables 4.2.6.8 and 6.1.1.4'
Cl Cl 0.1484 0.1585 'International Tables Vol C Tables 4.2.6.8 and 6.1.1.4'
N N 0.0061 0.0033 'International Tables Vol C Tables 4.2.6.8 and 6.1.1.4'
P P 0.1023 0.0942 'International Tables Vol C Tables 4.2.6.8 and 6.1.1.4'
Ru Ru -1.2594 0.8363 'International Tables Vol C Tables 4.2.6.8 and 6.1.1.4'

loop_
_geom_angle_atom_site_label_1
_geom_angle_atom_site_label_2
_geom_angle_atom_site_label_3
_geom_angle
P04 Ru1 Cl1 89.85(7)
P04 Ru1 C39 160.23(19)
N2 Ru1 Cl1 88.30(16)
N2 Ru1 P04 80.42(16)
N2 Ru1 C43 95.2(2)
N2 Ru1 C40 156.3(3)
N2 Ru1 C44 95.4(2)
N2 Ru1 C42 120.6(2)
N2 Ru1 C41 157.8(3)
N2 Ru1 C39 119.2(2)
C43 Ru1 Cl1 152.6(2)
C43 Ru1 P04 117.5(2)
C43 Ru1 C40 78.5(3)
C43 Ru1 C44 37.5(3)
C43 Ru1 C42 36.4(3)
C43 Ru1 C41 66.6(3)
C43 Ru1 C39 66.3(3)
C40 Ru1 Cl1 87.5(2)
C40 Ru1 P04 122.9(2)
C40 Ru1 C44 65.6(3)
C40 Ru1 C42 66.3(3)
C40 Ru1 C39 37.4(3)
C44 Ru1 Cl1 115.2(2)
C44 Ru1 P04 154.6(2)
C44 Ru1 C39 35.6(3)
C42 Ru1 Cl1 151.09(19)
C42 Ru1 P04 94.4(2)
C42 Ru1 C44 66.0(3)
C42 Ru1 C39 78.2(3)
C41 Ru1 Cl1 113.8(2)
C41 Ru1 P04 96.3(2)
C41 Ru1 C40 36.5(3)
C41 Ru1 C44 78.0(3)
C41 Ru1 C42 37.4(3)
C41 Ru1 C39 66.6(3)
C39 Ru1 Cl1 88.3(2)
C27 P03 C7 102.0(3)
C27 P03 C33 104.7(3)
C33 P03 C7 103.7(3)
C2 P04 Ru1 106.4(2)
C2 P04 C21 102.6(3)
C21 P04 Ru1 116.0(3)
C15 P04 Ru1 117.4(2)
C15 P04 C2 106.8(3)
C15 P04 C21 106.3(3)
N2 N1 C1 124.1(5)
N2 N1 C7 108.9(6)
C7 N1 C1 127.0(6)
N1 N2 Ru1 128.8(4)
N3 N2 Ru1 120.9(5)
N3 N2 N1 108.8(5)
N2 N3 C8 109.0(6)
C1 C6 H6 119.5
C1 C6 C5 121.1(7)
C5 C6 H6 119.5
C3 C4 H4 119.5
C5 C4 H4 119.5
C5 C4 C3 121.0(7)
C6 C1 N1 118.3(6)
C6 C1 C2 120.9(7)
C2 C1 N1 120.8(7)
C4 C3 H3 119.6
C2 C3 C4 120.8(7)
C2 C3 H3 119.6
N3 C8 C9 118.8(6)
N3 C8 C7 109.9(6)
C7 C8 C9 131.2(6)
C14 C9 C8 122.3(7)
C10 C9 C8 118.0(7)
C10 C9 C14 119.5(7)
N1 C7 P03 119.3(6)
N1 C7 C8 103.3(6)
C8 C7 P03 136.3(5)
C1 C2 P04 117.7(5)
C3 C2 P04 123.8(5)
C3 C2 C1 118.1(7)
C27 C28 H28 119.1
C29 C28 H28 119.1
C29 C28 C27 121.8(7)
C33 C38 H38 119.7
C37 C38 H38 119.7
C37 C38 C33 120.5(8)
Ru1 C43 H43 124.9
C44 C43 Ru1 73.5(4)
C44 C43 H43 119.5
C42 C43 Ru1 73.8(5)
C42 C43 H43 119.5
C42 C43 C44 121.1(7)
C28 C27 P03 115.9(6)
C32 C27 P03 126.5(6)
C32 C27 C28 117.3(7)
C46 C45 H45 107.3
C47 C45 H45 107.3
C47 C45 C46 110.9(7)
C47 C45 C39 113.3(7)
C39 C45 H45 107.3
C39 C45 C46 110.5(7)
C14 C13 H13 120.8
C12 C13 H13 120.8
C12 C13 C14 118.4(8)
C9 C14 H14 119.9
C13 C14 C9 120.1(8)
C13 C14 H14 119.9
C22 C21 P04 117.8(6)
C26 C21 P04 122.1(6)
C26 C21 C22 120.0(7)
C21 C22 H22 120.2
C23 C22 C21 119.6(7)
C23 C22 H22 120.2
C6 C5 H5 120.9
C4 C5 C6 118.1(7)
C4 C5 H5 120.9
H48A C48 H48B 109.5
H48A C48 H48C 109.5
H48B C48 H48C 109.5
C42 C48 H48A 109.5
C42 C48 H48B 109.5
C42 C48 H48C 109.5
C23 C24 H24 119.7
C25 C24 H24 119.7
C25 C24 C23 120.5(7)
Ru1 C40 H40 126.6
C41 C40 Ru1 71.4(4)
C41 C40 H40 119.0
C41 C40 C39 121.9(7)
C39 C40 Ru1 75.0(4)
C39 C40 H40 119.0
C38 C33 P03 125.4(6)
C38 C33 C34 118.4(7)
C34 C33 P03 115.9(6)
C21 C26 H26 119.5
C21 C26 C25 120.9(7)
C25 C26 H26 119.5
C20 C19 H19 120.3
C18 C19 H19 120.3
C18 C19 C20 119.4(8)
C22 C23 C24 119.4(8)
C22 C23 H23 120.3
C24 C23 H23 120.3
C9 C10 H10 119.9
C11 C10 C9 120.2(8)
C11 C10 H10 119.9
C20 C15 P04 118.9(5)
C20 C15 C16 117.9(7)
C16 C15 P04 123.0(6)
Ru1 C44 H44 129.6
C43 C44 Ru1 69.1(4)
C43 C44 H44 119.2
C39 C44 Ru1 74.6(4)
C39 C44 C43 121.5(7)
C39 C44 H44 119.2
C29 C30 H30 119.2
C31 C30 H30 119.2
C31 C30 C29 121.6(7)
C19 C20 H20 119.4
C15 C20 C19 121.3(7)
C15 C20 H20 119.4
C45 C46 H46A 109.5
C45 C46 H46B 109.5
C45 C46 H46C 109.5
H46A C46 H46B 109.5
H46A C46 H46C 109.5
H46B C46 H46C 109.5
C19 C18 H18 119.7
C17 C18 C19 120.5(8)
C17 C18 H18 119.7
C28 C29 H29 120.9
C30 C29 C28 118.2(8)
C30 C29 H29 120.9
C30 C31 H31 119.9
C30 C31 C32 120.2(7)
C32 C31 H31 119.9
C43 C42 Ru1 69.8(4)
C43 C42 C48 122.5(7)
C43 C42 C41 118.5(7)
C48 C42 Ru1 131.5(5)
C41 C42 Ru1 69.8(4)
C41 C42 C48 119.0(7)
Ru1 C41 H41 127.3
C40 C41 Ru1 72.1(4)
C40 C41 C42 120.3(7)
C40 C41 H41 119.8
C42 C41 Ru1 72.8(4)
C42 C41 H41 119.8
C15 C16 H16 119.3
C15 C16 C17 121.4(8)
C17 C16 H16 119.3
C33 C34 H34 119.8
C35 C34 C33 120.4(8)
C35 C34 H34 119.8
C24 C25 C26 119.5(8)
C24 C25 H25 120.3
C26 C25 H25 120.3
C45 C47 H47A 109.5
C45 C47 H47B 109.5
C45 C47 H47C 109.5
H47A C47 H47B 109.5
H47A C47 H47C 109.5
H47B C47 H47C 109.5
C27 C32 C31 120.8(7)
C27 C32 H32 119.6
C31 C32 H32 119.6
C45 C39 Ru1 128.6(5)
C40 C39 Ru1 67.6(4)
C40 C39 C45 118.9(6)
C44 C39 Ru1 69.8(4)
C44 C39 C45 124.6(7)
C44 C39 C40 116.3(6)
C13 C12 H12 118.7
C11 C12 C13 122.7(8)
C11 C12 H12 118.7
C38 C37 H37 119.7
C38 C37 C36 120.6(8)
C36 C37 H37 119.7
C37 C36 H36 119.9
C37 C36 C35 120.2(8)
C35 C36 H36 119.9
C34 C35 C36 119.9(8)
C34 C35 H35 120.1
C36 C35 H35 120.1
C10 C11 H11 120.4
C12 C11 C10 119.1(9)
C12 C11 H11 120.4
C18 C17 C16 119.4(8)
C18 C17 H17 120.3
C16 C17 H17 120.3

loop_
_geom_bond_atom_site_label_1
_geom_bond_atom_site_label_2
_geom_bond_distance
Ru1 Cl1 2.4074(19)
Ru1 P04 2.3060(19)
Ru1 N2 2.136(6)
Ru1 C43 2.194(7)
Ru1 C40 2.215(7)
Ru1 C44 2.252(8)
Ru1 C42 2.245(8)
Ru1 C41 2.205(7)
Ru1 C39 2.313(7)
P03 C7 1.838(8)
P03 C27 1.820(7)
P03 C33 1.834(8)
P04 C2 1.825(8)
P04 C21 1.849(7)
P04 C15 1.807(7)
N1 N2 1.362(8)
N1 C1 1.430(9)
N1 C7 1.384(8)
N2 N3 1.300(7)
N3 C8 1.336(9)
C6 H6 0.9500
C6 C1 1.384(10)
C6 C5 1.406(10)
C4 H4 0.9500
C4 C3 1.408(11)
C4 C5 1.384(10)
C1 C2 1.406(9)
C3 H3 0.9500
C3 C2 1.390(10)
C8 C9 1.488(9)
C8 C7 1.388(11)
C9 C14 1.398(10)
C9 C10 1.390(11)
C28 H28 0.9500
C28 C27 1.402(10)
C28 C29 1.397(11)
C38 H38 0.9500
C38 C33 1.396(11)
C38 C37 1.376(11)
C43 H43 0.9500
C43 C44 1.429(10)
C43 C42 1.386(10)
C27 C32 1.390(10)
C45 H45 1.0000
C45 C46 1.527(12)
C45 C47 1.501(11)
C45 C39 1.511(10)
C13 H13 0.9500
C13 C14 1.394(10)
C13 C12 1.371(13)
C14 H14 0.9500
C21 C22 1.395(10)
C21 C26 1.363(10)
C22 H22 0.9500
C22 C23 1.381(10)
C5 H5 0.9500
C48 H48A 0.9800
C48 H48B 0.9800
C48 H48C 0.9800
C48 C42 1.544(10)
C24 H24 0.9500
C24 C23 1.403(12)
C24 C25 1.363(11)
C40 H40 0.9500
C40 C41 1.385(10)
C40 C39 1.454(10)
C33 C34 1.423(11)
C26 H26 0.9500
C26 C25 1.387(10)
C19 H19 0.9500
C19 C20 1.388(10)
C19 C18 1.374(12)
C23 H23 0.9500
C10 H10 0.9500
C10 C11 1.382(11)
C15 C20 1.379(10)
C15 C16 1.380(10)
C44 H44 0.9500
C44 C39 1.396(10)
C30 H30 0.9500
C30 C29 1.378(12)
C30 C31 1.349(11)
C20 H20 0.9500
C46 H46A 0.9800
C46 H46B 0.9800
C46 H46C 0.9800
C18 H18 0.9500
C18 C17 1.367(13)
C29 H29 0.9500
C31 H31 0.9500
C31 C32 1.396(11)
C42 C41 1.426(11)
C41 H41 0.9500
C16 H16 0.9500
C16 C17 1.388(11)
C34 H34 0.9500
C34 C35 1.374(12)
C25 H25 0.9500
C47 H47A 0.9800
C47 H47B 0.9800
C47 H47C 0.9800
C32 H32 0.9500
C12 H12 0.9500
C12 C11 1.369(13)
C37 H37 0.9500
C37 C36 1.380(13)
C36 H36 0.9500
C36 C35 1.394(13)
C35 H35 0.9500
C11 H11 0.9500
C17 H17 0.9500

loop_
_geom_torsion_atom_site_label_1
_geom_torsion_atom_site_label_2
_geom_torsion_atom_site_label_3
_geom_torsion_atom_site_label_4
_geom_torsion
Ru1 P04 C2 C1 -49.0(5)
Ru1 P04 C2 C3 123.5(5)
Ru1 P04 C21 C22 176.5(5)
Ru1 P04 C21 C26 -3.0(7)
Ru1 P04 C15 C20 -57.9(7)
Ru1 P04 C15 C16 116.6(6)
Ru1 N2 N3 C8 -167.6(4)
Ru1 C43 C44 C39 -55.3(7)
Ru1 C43 C42 C48 -127.1(7)
Ru1 C43 C42 C41 51.8(6)
Ru1 C40 C41 C42 -56.7(7)
Ru1 C40 C39 C45 -122.9(7)
Ru1 C40 C39 C44 51.8(6)
Ru1 C44 C39 C45 123.6(8)
Ru1 C44 C39 C40 -50.7(6)
Ru1 C42 C41 C40 56.4(7)
P03 C27 C32 C31 173.3(7)
P03 C33 C34 C35 -173.1(7)
P04 C21 C22 C23 176.3(6)
P04 C21 C26 C25 -177.5(6)
P04 C15 C20 C19 177.4(7)
P04 C15 C16 C17 -176.1(7)
N1 N2 N3 C8 -0.7(7)
N1 C1 C2 P04 -7.3(8)
N1 C1 C2 C3 179.7(6)
N2 N1 C1 C6 -133.5(7)
N2 N1 C1 C2 47.4(9)
N2 N1 C7 P03 -169.1(5)
N2 N1 C7 C8 0.7(7)
N2 N3 C8 C9 179.5(6)
N2 N3 C8 C7 1.2(8)
N3 C8 C9 C14 122.7(7)
N3 C8 C9 C10 -51.4(9)
N3 C8 C7 P03 165.9(6)
N3 C8 C7 N1 -1.2(8)
C6 C1 C2 P04 173.6(5)
C6 C1 C2 C3 0.6(9)
C4 C3 C2 P04 -173.8(5)
C4 C3 C2 C1 -1.3(9)
C1 N1 N2 Ru1 -14.7(9)
C1 N1 N2 N3 179.7(6)
C1 N1 C7 P03 11.2(9)
C1 N1 C7 C8 -179.0(6)
C1 C6 C5 C4 -2.0(10)
C3 C4 C5 C6 1.3(10)
C8 C9 C14 C13 -173.4(7)
C8 C9 C10 C11 173.7(8)
C9 C8 C7 P03 -12.1(13)
C9 C8 C7 N1 -179.2(7)
C9 C10 C11 C12 0.5(14)
C7 P03 C27 C28 -85.6(6)
C7 P03 C27 C32 100.2(8)
C7 P03 C33 C38 17.1(7)
C7 P03 C33 C34 -168.9(6)
C7 N1 N2 Ru1 165.5(5)
C7 N1 N2 N3 0.0(7)
C7 N1 C1 C6 46.2(9)
C7 N1 C1 C2 -132.9(7)
C7 C8 C9 C14 -59.4(11)
C7 C8 C9 C10 126.5(9)
C2 P04 C21 C22 61.0(6)
C2 P04 C21 C26 -118.5(7)
C2 P04 C15 C20 61.4(7)
C2 P04 C15 C16 -124.2(7)
C28 C27 C32 C31 -0.8(13)
C38 C33 C34 C35 1.3(12)
C38 C37 C36 C35 0.6(14)
C43 C44 C39 Ru1 52.8(6)
C43 C44 C39 C45 176.5(7)
C43 C44 C39 C40 2.1(11)
C43 C42 C41 Ru1 -51.8(6)
C43 C42 C41 C40 4.6(11)
C27 P03 C7 N1 137.0(6)
C27 P03 C7 C8 -28.6(9)
C27 P03 C33 C38 123.7(7)
C27 P03 C33 C34 -62.3(7)
C27 C28 C29 C30 1.9(15)
C13 C12 C11 C10 -0.6(16)
C14 C9 C10 C11 -0.5(12)
C14 C13 C12 C11 0.6(14)
C21 P04 C2 C1 73.2(6)
C21 P04 C2 C3 -114.2(6)
C21 P04 C15 C20 170.4(6)
C21 P04 C15 C16 -15.1(8)
C21 C22 C23 C24 2.1(12)
C21 C26 C25 C24 0.3(12)
C22 C21 C26 C25 3.0(12)
C5 C6 C1 N1 -178.1(6)
C5 C6 C1 C2 1.1(10)
C5 C4 C3 C2 0.3(10)
C48 C42 C41 Ru1 127.1(7)
C48 C42 C41 C40 -176.5(7)
C33 P03 C7 N1 -114.4(6)
C33 P03 C7 C8 80.0(8)
C33 P03 C27 C28 166.6(6)
C33 P03 C27 C32 -7.5(8)
C33 C38 C37 C36 0.1(13)
C33 C34 C35 C36 -0.6(14)
C26 C21 C22 C23 -4.2(12)
C19 C18 C17 C16 2.3(15)
C23 C24 C25 C26 -2.5(13)
C10 C9 C14 C13 0.6(11)
C15 P04 C2 C1 -175.1(5)
C15 P04 C2 C3 -2.6(6)
C15 P04 C21 C22 -51.1(7)
C15 P04 C21 C26 129.5(7)
C15 C16 C17 C18 -0.8(14)
C44 C43 C42 Ru1 -58.7(6)
C44 C43 C42 C48 174.2(7)
C44 C43 C42 C41 -6.8(11)
C30 C31 C32 C27 0.1(15)
C20 C19 C18 C17 -1.3(15)
C20 C15 C16 C17 -1.6(13)
C46 C45 C39 Ru1 -142.1(7)
C46 C45 C39 C40 -58.8(10)
C46 C45 C39 C44 127.0(9)
C18 C19 C20 C15 -1.3(14)
C29 C28 C27 P03 -175.0(7)
C29 C28 C27 C32 -0.2(13)
C29 C30 C31 C32 1.6(16)
C31 C30 C29 C28 -2.6(16)
C42 C43 C44 Ru1 58.8(7)
C42 C43 C44 C39 3.5(11)
C41 C40 C39 Ru1 -56.2(7)
C41 C40 C39 C45 -179.1(7)
C41 C40 C39 C44 -4.4(11)
C16 C15 C20 C19 2.7(12)
C25 C24 C23 C22 1.3(12)
C47 C45 C39 Ru1 92.8(9)
C47 C45 C39 C40 176.1(7)
C47 C45 C39 C44 1.9(11)
C39 C40 C41 Ru1 57.8(7)
C39 C40 C41 C42 1.1(12)
C12 C13 C14 C9 -0.6(11)
C37 C38 C33 P03 172.8(6)
C37 C38 C33 C34 -1.1(11)
C37 C36 C35 C34 -0.3(14)
